data_4336269
loop_
_publ_author_name
'Pilar Amo-Ochoa'
'Oscar Castillo'
'Carlos J. G\'omez-Garc\'ia'
'Khaled Hassanein'
'Sandeep Verma'
'Jitendra Kumar'
'F\'elix Zamora'

_publ_contact_author
;
 Pilar Amo-Ochoa. Departamento de Quimica Inorganica. 
 Universidad Autonoma de Madrid, E-28049 Madrid, Spain
;
_publ_contact_author_email pilar.amo@ehu.es
_publ_contact_author_fax '+34-914 973 200'
_publ_contact_author_phone '+34-914 974 833'
_publ_section_title
;
 Semiconductive and Magnetic One-Dimensional Coordination Polymers of
 Cu(II) with Modified Nucleobases
;
_journal_name_full 'Inorganic Chemistry'
_journal_page_first 11428
_journal_page_last 11437
_journal_paper_doi 10.1021/ic401758w
_journal_volume 52
_journal_year 2013
_chemical_formula_sum 'C14 H20 Cl2 Cu3 N4 O12'
_chemical_formula_weight 697.86
_chemical_name_systematic
;
 ?
;
_space_group_IT_number 14
_symmetry_cell_setting monoclinic
_symmetry_space_group_name_Hall '-P 2yn'
_symmetry_space_group_name_H-M 'P 1 21/n 1'
_atom_sites_solution_hydrogens geom
_atom_sites_solution_primary direct
_atom_sites_solution_secondary difmap
_audit_creation_method SHELXL-97
_cell_angle_alpha 90.00
_cell_angle_beta 95.998(5)
_cell_angle_gamma 90.00
_cell_formula_units_Z 2
_cell_length_a 5.355(5)
_cell_length_b 15.601(6)
_cell_length_c 13.236(5)
_cell_measurement_reflns_used 1927
_cell_measurement_temperature 100(2)
_cell_measurement_theta_max 25
_cell_measurement_theta_min 4.2
_cell_volume 1099.7(12)
_computing_cell_refinement 'Bruker SAINT'
_computing_data_collection 'Bruker APEX'
_computing_data_reduction 'Bruker SAINT'
_computing_molecular_graphics 'DIAMOND 3.1 d'
_computing_publication_material 'SHELXS-97 (Sheldrick, 1990)'
_computing_structure_refinement 'SHELXL-97 (Sheldrick, 1997)'
_computing_structure_solution 'SHELXS-97 (Sheldrick, 1990)'
_diffrn_ambient_temperature 100(2)
_diffrn_measured_fraction_theta_full 0.985
_diffrn_measured_fraction_theta_max 0.985
_diffrn_measurement_device_type 'Bruker SMART APEX'
_diffrn_measurement_method \w
_diffrn_radiation_monochromator graphite
_diffrn_radiation_source 'fine-focus sealed tube'
_diffrn_radiation_type MoK\a
_diffrn_radiation_wavelength 0.71073
_diffrn_reflns_av_R_equivalents 0.0309
_diffrn_reflns_av_sigmaI/netI 0.0349
_diffrn_reflns_limit_h_max 3
_diffrn_reflns_limit_h_min -6
_diffrn_reflns_limit_k_max 18
_diffrn_reflns_limit_k_min -17
_diffrn_reflns_limit_l_max 15
_diffrn_reflns_limit_l_min -15
_diffrn_reflns_number 5363
_diffrn_reflns_theta_full 25.00
_diffrn_reflns_theta_max 25.03
_diffrn_reflns_theta_min 4.18
_exptl_absorpt_coefficient_mu 3.189
_exptl_absorpt_correction_T_max 0.5825
_exptl_absorpt_correction_T_min 0.5405
_exptl_absorpt_correction_type multi-scan
_exptl_absorpt_process_details sadabs
_exptl_crystal_colour blue
_exptl_crystal_density_diffrn 2.107
_exptl_crystal_description blocks
_exptl_crystal_F_000 698
_exptl_crystal_size_max 0.22
_exptl_crystal_size_mid 0.20
_exptl_crystal_size_min 0.19
_refine_diff_density_max 1.536
_refine_diff_density_min -0.985
_refine_diff_density_rms 0.216
_refine_ls_extinction_method none
_refine_ls_goodness_of_fit_ref 1.095
_refine_ls_hydrogen_treatment mixed
_refine_ls_matrix_type full
_refine_ls_number_parameters 172
_refine_ls_number_reflns 1927
_refine_ls_number_restraints 4
_refine_ls_restrained_S_all 1.094
_refine_ls_R_factor_all 0.0504
_refine_ls_R_factor_gt 0.0449
_refine_ls_shift/su_max 0.000
_refine_ls_shift/su_mean 0.000
_refine_ls_structure_factor_coef Fsqd
_refine_ls_weighting_details 'calc w=1/[\s^2^(Fo^2^)+(0.0938P)^2^+0.1185P] where P=(Fo^2^+2Fc^2^)/3'
_refine_ls_weighting_scheme calc
_refine_ls_wR_factor_gt 0.1253
_refine_ls_wR_factor_ref 0.1306
_reflns_number_gt 1667
_reflns_number_total 1927
_reflns_threshold_expression >2sigma(I)
_cod_data_source_file ic401758w_si_002_4.cif
_cod_data_source_block compound4
_cod_database_code 4336269

loop_
_symmetry_equiv_pos_as_xyz
'x, y, z'
'-x+1/2, y+1/2, -z+1/2'
'-x, -y, -z'
'x-1/2, -y-1/2, z-1/2'

loop_
_atom_site_label
_atom_site_type_symbol
_atom_site_fract_x
_atom_site_fract_y
_atom_site_fract_z
_atom_site_U_iso_or_equiv
_atom_site_adp_type
_atom_site_occupancy
_atom_site_symmetry_multiplicity
_atom_site_calc_flag
_atom_site_refinement_flags
C2 C 0.2813(8) 0.4123(2) 0.0169(3) 0.0130(9) Uani 1 1 d .
C4 C 0.6338(8) 0.3509(3) -0.0535(3) 0.0161(10) Uani 1 1 d .
H4 H 0.7770 0.3169 -0.0442 0.019 Uiso 1 1 calc R
C5 C 0.5709(8) 0.3848(3) -0.1447(3) 0.0158(9) Uani 1 1 d .
H5 H 0.6688 0.3741 -0.1974 0.019 Uiso 1 1 calc R
C6 C 0.3514(8) 0.4381(3) -0.1618(3) 0.0139(9) Uani 1 1 d .
C7 C 0.5738(7) 0.3271(2) 0.1296(3) 0.0119(9) Uani 1 1 d .
H7A H 0.5286 0.3669 0.1811 0.014 Uiso 1 1 calc R
H7B H 0.7549 0.3205 0.1382 0.014 Uiso 1 1 calc R
C8 C 0.4529(7) 0.2412(2) 0.1455(3) 0.0122(9) Uani 1 1 d .
H8A H 0.4734 0.2282 0.2175 0.015 Uiso 1 1 calc R
H8B H 0.2743 0.2460 0.1248 0.015 Uiso 1 1 calc R
C9 C 0.5547(8) 0.1670(2) 0.0890(3) 0.0122(9) Uani 1 1 d .
N1 N 0.2239(6) 0.4477(2) -0.0767(3) 0.0139(8) Uani 1 1 d .
H1 H 0.0928 0.4799 -0.0838 0.017 Uiso 1 1 calc R
N3 N 0.4974(6) 0.3636(2) 0.0282(3) 0.0125(8) Uani 1 1 d .
O1 O 0.7673(5) 0.17777(17) 0.0567(2) 0.0119(6) Uani 1 1 d .
O2' O 0.1501(5) 0.42352(18) 0.0869(2) 0.0163(7) Uani 1 1 d .
O2 O 0.4223(5) 0.10044(16) 0.0799(2) 0.0113(6) Uani 1 1 d .
O3 O 0.3940(6) -0.0844(2) 0.1435(3) 0.0167(7) Uani 1 1 d D
O4 O 0.1522(5) 0.00036(16) -0.0625(2) 0.0114(7) Uani 1 1 d D
O6' O 0.2751(6) 0.4758(2) -0.2403(2) 0.0184(7) Uani 1 1 d .
Cu1 Cu 0.96841(9) 0.09810(3) -0.01450(4) 0.0108(2) Uani 1 1 d .
Cu2 Cu 0.5000 0.0000 0.0000 0.0104(2) Uani 1 2 d S
Cl1 Cl 1.13575(18) 0.20350(6) -0.10301(8) 0.0137(3) Uani 1 1 d .
H4A H 0.155(11) -0.009(3) -0.1259(18) 0.023(15) Uiso 1 1 d D
H3B H 0.512(10) -0.120(4) 0.136(5) 0.07(2) Uiso 1 1 d D
H3A H 0.455(9) -0.064(3) 0.202(2) 0.028(14) Uiso 1 1 d D

loop_
_atom_site_aniso_label
_atom_site_aniso_U_11
_atom_site_aniso_U_22
_atom_site_aniso_U_33
_atom_site_aniso_U_23
_atom_site_aniso_U_13
_atom_site_aniso_U_12
C2 0.009(2) 0.013(2) 0.016(2) -0.0017(16) 0.0005(18) -0.0014(15)
C4 0.008(2) 0.014(2) 0.027(3) -0.0043(18) 0.0029(18) 0.0004(15)
C5 0.012(2) 0.019(2) 0.018(2) -0.0003(18) 0.0051(18) 0.0008(17)
C6 0.012(2) 0.013(2) 0.018(2) -0.0017(17) 0.0048(18) -0.0036(16)
C7 0.009(2) 0.013(2) 0.013(2) -0.0015(17) -0.0025(16) 0.0023(15)
C8 0.0072(19) 0.015(2) 0.015(2) -0.0004(17) 0.0034(16) 0.0025(15)
C9 0.011(2) 0.012(2) 0.012(2) 0.0029(16) -0.0028(17) 0.0025(15)
N1 0.0093(17) 0.0135(18) 0.020(2) 0.0022(14) 0.0055(15) 0.0033(13)
N3 0.0079(16) 0.0102(18) 0.020(2) 0.0029(15) 0.0031(14) 0.0015(13)
O1 0.0057(14) 0.0131(14) 0.0173(16) -0.0001(12) 0.0033(12) 0.0015(11)
O2' 0.0128(15) 0.0189(15) 0.0180(17) 0.0011(12) 0.0052(13) 0.0053(12)
O2 0.0088(15) 0.0110(14) 0.0135(16) -0.0011(11) -0.0017(12) -0.0009(10)
O3 0.0115(16) 0.0200(17) 0.0184(18) -0.0006(13) 0.0002(13) -0.0003(12)
O4 0.0069(14) 0.0130(16) 0.0147(17) 0.0011(12) 0.0028(13) 0.0006(10)
O6' 0.0171(16) 0.0218(16) 0.0166(17) 0.0026(13) 0.0025(13) 0.0035(13)
Cu1 0.0058(3) 0.0109(3) 0.0161(4) 0.00005(19) 0.0028(2) 0.00063(17)
Cu2 0.0043(4) 0.0112(4) 0.0157(4) -0.0018(3) 0.0014(3) 0.0011(2)
Cl1 0.0091(5) 0.0152(5) 0.0168(6) 0.0019(4) 0.0008(4) 0.0000(4)

loop_
_atom_type_symbol
_atom_type_description
_atom_type_scat_dispersion_real
_atom_type_scat_dispersion_imag
_atom_type_scat_source
C C 0.0033 0.0016 'International Tables Vol C Tables 4.2.6.8 and 6.1.1.4'
H H 0.0000 0.0000 'International Tables Vol C Tables 4.2.6.8 and 6.1.1.4'
N N 0.0061 0.0033 'International Tables Vol C Tables 4.2.6.8 and 6.1.1.4'
O O 0.0106 0.0060 'International Tables Vol C Tables 4.2.6.8 and 6.1.1.4'
Cu Cu 0.3201 1.2651 'International Tables Vol C Tables 4.2.6.8 and 6.1.1.4'
Cl Cl 0.1484 0.1585 'International Tables Vol C Tables 4.2.6.8 and 6.1.1.4'

loop_
_geom_angle_atom_site_label_1
_geom_angle_atom_site_label_2
_geom_angle_atom_site_label_3
_geom_angle
_geom_angle_site_symmetry_1
_geom_angle_site_symmetry_3
O2' C2 N1 122.3(4) . .
O2' C2 N3 122.3(4) . .
N1 C2 N3 115.4(4) . .
C5 C4 N3 123.3(4) . .
C4 C5 C6 119.9(4) . .
O6' C6 N1 119.2(4) . .
O6' C6 C5 127.2(4) . .
N1 C6 C5 113.5(4) . .
N3 C7 C8 112.7(3) . .
C9 C8 C7 115.4(3) . .
O2 C9 O1 126.5(4) . .
O2 C9 C8 116.9(3) . .
O1 C9 C8 116.6(3) . .
C2 N1 C6 127.7(4) . .
C2 N3 C4 120.0(4) . .
C2 N3 C7 117.5(3) . .
C4 N3 C7 122.5(3) . .
C9 O1 Cu1 129.7(3) . .
C9 O2 Cu2 124.3(3) . .
Cu1 O4 Cu2 110.72(14) 1_455 .
Cu1 O4 Cu1 103.57(14) 1_455 3_655
Cu2 O4 Cu1 97.30(13) . 3_655
O1 Cu1 O4 167.23(12) . 1_655
O1 Cu1 O4 91.12(12) . 3_655
O4 Cu1 O4 76.43(14) 1_655 3_655
O1 Cu1 Cl1 93.19(9) . .
O4 Cu1 Cl1 99.14(10) 1_655 .
O4 Cu1 Cl1 175.10(9) 3_655 .
O1 Cu1 Cu2 77.52(9) . .
O4 Cu1 Cu2 94.38(9) 1_655 .
O4 Cu1 Cu2 40.96(8) 3_655 .
Cl1 Cu1 Cu2 142.62(3) . .
O4 Cu2 O4 180.00(18) . 3_655
O4 Cu2 O2 91.18(12) . 3_655
O4 Cu2 O2 88.82(12) 3_655 3_655
O4 Cu2 O2 88.82(12) . .
O4 Cu2 O2 91.18(12) 3_655 .
O2 Cu2 O2 180.00(17) 3_655 .
O4 Cu2 O3 87.59(12) . 3_655
O4 Cu2 O3 92.41(12) 3_655 3_655
O2 Cu2 O3 86.07(11) 3_655 3_655
O2 Cu2 O3 93.93(11) . 3_655
O4 Cu2 O3 92.41(12) . .
O4 Cu2 O3 87.59(12) 3_655 .
O2 Cu2 O3 93.93(11) 3_655 .
O2 Cu2 O3 86.07(11) . .
O3 Cu2 O3 180.00(12) 3_655 .
O4 Cu2 Cu1 138.26(9) . .
O4 Cu2 Cu1 41.74(9) 3_655 .
O2 Cu2 Cu1 98.59(9) 3_655 .
O2 Cu2 Cu1 81.41(9) . .
O3 Cu2 Cu1 53.12(8) 3_655 .
O3 Cu2 Cu1 126.88(8) . .
O4 Cu2 Cu1 41.74(9) . 3_655
O4 Cu2 Cu1 138.26(9) 3_655 3_655
O2 Cu2 Cu1 81.41(9) 3_655 3_655
O2 Cu2 Cu1 98.59(9) . 3_655
O3 Cu2 Cu1 126.88(8) 3_655 3_655
O3 Cu2 Cu1 53.12(8) . 3_655
Cu1 Cu2 Cu1 180.000(16) . 3_655

loop_
_geom_bond_atom_site_label_1
_geom_bond_atom_site_label_2
_geom_bond_distance
_geom_bond_site_symmetry_2
C2 O2' 1.233(5) .
C2 N1 1.362(5) .
C2 N3 1.379(5) .
C4 C5 1.328(6) .
C4 N3 1.381(5) .
C5 C6 1.438(6) .
C6 O6' 1.226(5) .
C6 N1 1.385(5) .
C7 N3 1.476(5) .
C7 C8 1.513(5) .
C8 C9 1.510(5) .
C9 O2 1.256(5) .
C9 O1 1.269(5) .
O1 Cu1 1.951(3) .
O2 Cu2 1.959(3) .
O3 Cu2 2.427(3) .
O4 Cu1 1.956(3) 1_455
O4 Cu2 1.957(3) .
O4 Cu1 1.988(3) 3_655
Cu1 O4 1.956(3) 1_655
Cu1 O4 1.988(3) 3_655
Cu1 Cl1 2.2581(12) .
Cu1 Cu2 2.962(2) .
Cu2 O4 1.957(3) 3_655
Cu2 O2 1.959(3) 3_655
Cu2 O3 2.427(3) 3_655
Cu2 Cu1 2.962(2) 3_655
